data_7228274
loop_
_publ_author_name
'Mahmoudi, Ghodrat'
'Zangrando, Ennio'
'Bauza, Antonio'
'Maniukiewicz, Waldemar'
'Carballo, Rosa'
'Gurbanov, Atash V.'
'Frontera, Antonio'

_publ_section_title
;
 Molecular and crystalline architectures based on HgI2: from
 metallamacrocycles to coordination polymer
;
_journal_name_full CrystEngComm
_journal_paper_doi 10.1039/C7CE00628D
_journal_year 2017
_chemical_formula_moiety 'C32 H40 Hg2 I4 N4 O4'
_chemical_formula_sum 'C32 H40 Hg2 I4 N4 O4'
_chemical_formula_weight 1453.46
_chemical_name_systematic
;
 ?
;
_space_group_IT_number 14
_symmetry_cell_setting monoclinic
_symmetry_space_group_name_Hall '-P 2ybc'
_symmetry_space_group_name_H-M 'P 1 21/c 1'
_atom_sites_solution_hydrogens geom
_atom_sites_solution_primary direct
_atom_sites_solution_secondary difmap
_audit_creation_method SHELXL-97
_audit_update_record
;
2017-04-02 deposited with the CCDC.
2017-05-16 downloaded from the CCDC.
;
_cell_angle_alpha 90.00
_cell_angle_beta 97.051(2)
_cell_angle_gamma 90.00
_cell_formula_units_Z 2
_cell_length_a 14.1519(3)
_cell_length_b 17.9729(4)
_cell_length_c 8.0831(2)
_cell_measurement_reflns_used 5610
_cell_measurement_temperature 296(2)
_cell_measurement_theta_max 70.5616
_cell_measurement_theta_min 3.1439
_cell_volume 2040.39(8)
_computing_cell_refinement
;
CrysAlisPro, Oxford Diffraction Ltd.,
Version 1.171.34.41a (release 15-10-2010 CrysAlis171 .NET)
(compiled Oct 15 2010,13:39:29)
;
_computing_data_collection
;
CrysAlisPro, Oxford Diffraction Ltd.,
Version 1.171.34.41a (release 15-10-2010 CrysAlis171 .NET)
(compiled Oct 15 2010,13:39:29)
;
_computing_data_reduction
;
CrysAlisPro, Oxford Diffraction Ltd.,
Version 1.171.34.41a (release 15-10-2010 CrysAlis171 .NET)
(compiled Oct 15 2010,13:39:29)
;
_computing_structure_refinement 'SHELXL-97 (Sheldrick, 1997)'
_diffrn_ambient_temperature 296(2)
_diffrn_detector_area_resol_mean 10.2673
_diffrn_measured_fraction_theta_full 0.976
_diffrn_measured_fraction_theta_max 0.976
_diffrn_measurement_device_type 'Xcalibur, Ruby, Gemini'
_diffrn_measurement_method '\w scans'
_diffrn_radiation_monochromator graphite
_diffrn_radiation_source 'Enhance (Cu) X-ray Source'
_diffrn_radiation_type CuK\a
_diffrn_radiation_wavelength 1.54184
_diffrn_reflns_av_R_equivalents 0.0506
_diffrn_reflns_av_sigmaI/netI 0.0373
_diffrn_reflns_limit_h_max 17
_diffrn_reflns_limit_h_min -17
_diffrn_reflns_limit_k_max 21
_diffrn_reflns_limit_k_min -20
_diffrn_reflns_limit_l_max 9
_diffrn_reflns_limit_l_min -9
_diffrn_reflns_number 16069
_diffrn_reflns_theta_full 70.70
_diffrn_reflns_theta_max 70.70
_diffrn_reflns_theta_min 3.15
_exptl_absorpt_coefficient_mu 37.366
_exptl_absorpt_correction_T_max 0.479
_exptl_absorpt_correction_T_min 0.215
_exptl_absorpt_correction_type multi-scan
_exptl_absorpt_process_details
;
CrysAlisPro, Oxford Diffraction Ltd.,
Version 1.171.34.41a (release 15-10-2010 CrysAlis171 .NET)
(compiled Oct 15 2010,13:39:29)
Empirical absorption correction using spherical harmonics,
 implemented in SCALE3 ABSPACK scaling algorithm.
;
_exptl_crystal_colour colorless
_exptl_crystal_density_diffrn 2.366
_exptl_crystal_density_method 'not measured'
_exptl_crystal_description prismatic
_exptl_crystal_F_000 1328
_exptl_crystal_size_max 0.1045
_exptl_crystal_size_mid 0.0393
_exptl_crystal_size_min 0.0197
_refine_diff_density_max 0.977
_refine_diff_density_min -0.600
_refine_diff_density_rms 0.109
_refine_ls_extinction_method none
_refine_ls_goodness_of_fit_ref 1.031
_refine_ls_hydrogen_treatment mixed
_refine_ls_matrix_type full
_refine_ls_number_parameters 264
_refine_ls_number_reflns 3812
_refine_ls_number_restraints 0
_refine_ls_restrained_S_all 1.031
_refine_ls_R_factor_all 0.0475
_refine_ls_R_factor_gt 0.0311
_refine_ls_shift/su_max 0.000
_refine_ls_shift/su_mean 0.000
_refine_ls_structure_factor_coef Fsqd
_refine_ls_weighting_details 'calc w=1/[\s^2^(Fo^2^)+(0.0241P)^2^+0.0000P] where P=(Fo^2^+2Fc^2^)/3'
_refine_ls_weighting_scheme calc
_refine_ls_wR_factor_gt 0.0596
_refine_ls_wR_factor_ref 0.0664
_reflns_number_gt 2965
_reflns_number_total 3812
_reflns_threshold_expression >2sigma(I)
_cod_data_source_file c7ce00628d2.cif
_cod_data_source_block 1
_cod_original_sg_symbol_H-M 'P 21/c'
_cod_database_code 7228274

loop_
_symmetry_equiv_pos_as_xyz
'x, y, z'
'-x, y+1/2, -z+1/2'
'-x, -y, -z'
'x, -y-1/2, z-1/2'

loop_
_atom_site_label
_atom_site_type_symbol
_atom_site_fract_x
_atom_site_fract_y
_atom_site_fract_z
_atom_site_U_iso_or_equiv
_atom_site_adp_type
_atom_site_occupancy
_atom_site_symmetry_multiplicity
_atom_site_calc_flag
_atom_site_refinement_flags
Hg1 Hg 0.30690(2) 0.052124(14) 0.21042(4) 0.06027(10) Uani 1 1 d .
I1 I 0.49500(3) 0.07171(2) 0.22726(6) 0.06614(14) Uani 1 1 d .
I2 I 0.15081(3) 0.13319(3) 0.16767(7) 0.07118(15) Uani 1 1 d .
C4 C 0.0814(6) -0.0620(4) 0.6312(10) 0.069(2) Uani 1 1 d .
C7 C 0.2840(5) -0.1707(3) 0.1679(8) 0.0552(16) Uani 1 1 d .
O2 O 0.3782(3) -0.1576(3) 0.1674(6) 0.0721(13) Uani 1 1 d .
C16 C 0.4466(5) -0.2022(4) 0.2696(10) 0.0678(19) Uani 1 1 d .
H16A H 0.4444 -0.2534 0.2309 0.081 Uiso 1 1 calc R
H16B H 0.4338 -0.2015 0.3847 0.081 Uiso 1 1 calc R
C10 C 0.0871(6) -0.1831(4) 0.1531(10) 0.070(2) Uani 1 1 d .
N1 N 0.3047(5) -0.0323(3) 0.4461(7) 0.0548(13) Uani 1 1 d .
C8 C 0.2235(5) -0.1174(3) 0.0824(7) 0.0499(14) Uani 1 1 d .
C6 C 0.1398(5) 0.0612(4) 0.6966(9) 0.0623(17) Uani 1 1 d .
H6 H 0.1335 0.1072 0.7468 0.075 Uiso 1 1 calc R
C14 C 0.3764(6) 0.2056(4) 0.6387(11) 0.069(2) Uani 1 1 d .
C13 C 0.2832(6) 0.1699(4) 0.6563(11) 0.068(2) Uani 1 1 d .
C1 C 0.2177(5) 0.0470(3) 0.6136(8) 0.0528(15) Uani 1 1 d .
C3 C 0.1579(5) -0.0759(4) 0.5477(9) 0.0618(18) Uani 1 1 d .
C2 C 0.2274(4) -0.0225(3) 0.5388(7) 0.0462(13) Uani 1 1 d .
C5 C 0.0716(6) 0.0070(5) 0.7049(10) 0.073(2) Uani 1 1 d .
C12 C 0.2429(6) -0.2309(4) 0.2434(10) 0.0669(19) Uani 1 1 d .
C9 C 0.1265(5) -0.1237(4) 0.0778(9) 0.0615(17) Uani 1 1 d .
H9 H 0.0870 -0.0877 0.0234 0.074 Uiso 1 1 calc R
O1 O 0.2904(3) 0.0941(2) 0.5980(6) 0.0614(11) Uani 1 1 d .
N2 N 0.2670(5) -0.0553(3) 0.0129(8) 0.0566(14) Uani 1 1 d .
C15 C 0.5407(6) -0.1688(4) 0.2543(10) 0.074(2) Uani 1 1 d .
H15A H 0.5389 -0.1166 0.2846 0.089 Uiso 1 1 calc R
H15B H 0.5521 -0.1713 0.1385 0.089 Uiso 1 1 calc R
C11 C 0.1457(7) -0.2366(4) 0.2354(10) 0.075(2) Uani 1 1 d .
H3 H 0.171(5) -0.121(4) 0.508(9) 0.07(2) Uiso 1 1 d .
H12 H 0.282(6) -0.264(4) 0.304(10) 0.09(3) Uiso 1 1 d .
H5 H 0.017(5) 0.015(4) 0.754(9) 0.08(2) Uiso 1 1 d .
H11 H 0.127(5) -0.281(4) 0.283(9) 0.08(2) Uiso 1 1 d .
H10 H 0.016(6) -0.184(4) 0.151(11) 0.10(3) Uiso 1 1 d .
H13A H 0.223(5) 0.194(3) 0.594(8) 0.060(18) Uiso 1 1 d .
H13B H 0.274(5) 0.168(3) 0.786(9) 0.063(19) Uiso 1 1 d .
H14A H 0.395(5) 0.202(4) 0.517(9) 0.07(2) Uiso 1 1 d .
H14B H 0.366(6) 0.259(5) 0.661(10) 0.10(3) Uiso 1 1 d .
H22B H 0.235(4) -0.040(3) -0.075(8) 0.046(17) Uiso 1 1 d .
H21A H 0.308(5) -0.080(4) 0.414(9) 0.07(2) Uiso 1 1 d .
H22A H 0.317(6) -0.066(4) -0.016(11) 0.09(3) Uiso 1 1 d .
H21B H 0.354(6) -0.025(4) 0.500(11) 0.08(3) Uiso 1 1 d .
H4 H 0.033(7) -0.097(5) 0.634(11) 0.12(3) Uiso 1 1 d .

loop_
_atom_site_aniso_label
_atom_site_aniso_U_11
_atom_site_aniso_U_22
_atom_site_aniso_U_33
_atom_site_aniso_U_23
_atom_site_aniso_U_13
_atom_site_aniso_U_12
Hg1 0.06298(17) 0.05515(16) 0.06345(19) 0.00699(13) 0.01076(12) -0.00216(11)
I1 0.0597(3) 0.0651(3) 0.0743(3) 0.0089(2) 0.0109(2) -0.00064(18)
I2 0.0623(3) 0.0746(3) 0.0765(4) 0.0046(2) 0.0080(2) 0.0064(2)
C4 0.071(5) 0.075(5) 0.060(5) 0.016(4) 0.005(4) -0.013(4)
C7 0.076(5) 0.042(3) 0.046(4) 0.001(3) 0.004(3) 0.007(3)
O2 0.068(3) 0.065(3) 0.081(4) 0.021(2) 0.001(3) 0.009(2)
C16 0.075(5) 0.054(4) 0.070(5) 0.008(3) -0.007(4) 0.013(3)
C10 0.085(6) 0.065(5) 0.062(5) -0.001(4) 0.013(4) -0.009(4)
N1 0.070(4) 0.051(3) 0.043(3) -0.002(2) 0.006(3) 0.006(2)
C8 0.069(4) 0.044(3) 0.037(4) -0.004(2) 0.006(3) -0.002(3)
C6 0.071(4) 0.066(4) 0.051(4) 0.000(3) 0.010(3) 0.013(3)
C14 0.077(5) 0.045(4) 0.080(6) -0.002(4) -0.006(4) 0.011(3)
C13 0.078(5) 0.050(4) 0.074(6) -0.014(3) -0.003(4) 0.014(3)
C1 0.063(4) 0.050(4) 0.045(4) 0.006(3) 0.001(3) 0.007(3)
C3 0.074(5) 0.058(4) 0.052(5) 0.005(3) 0.003(4) 0.004(3)
C2 0.055(3) 0.049(3) 0.035(3) 0.008(2) 0.009(3) 0.000(2)
C5 0.064(5) 0.100(6) 0.057(5) 0.018(4) 0.014(4) 0.013(4)
C12 0.092(6) 0.046(4) 0.062(5) -0.001(3) 0.007(4) 0.000(3)
C9 0.069(4) 0.057(4) 0.057(5) -0.002(3) 0.001(3) 0.002(3)
O1 0.076(3) 0.045(2) 0.064(3) -0.008(2) 0.012(2) 0.003(2)
N2 0.068(4) 0.053(3) 0.048(4) 0.007(3) 0.004(3) 0.007(3)
C15 0.087(5) 0.059(4) 0.075(6) 0.005(4) 0.002(4) 0.010(4)
C11 0.107(7) 0.055(5) 0.064(5) -0.003(4) 0.020(4) -0.019(4)

loop_
_atom_type_symbol
_atom_type_description
_atom_type_scat_dispersion_real
_atom_type_scat_dispersion_imag
_atom_type_scat_source
C C 0.0181 0.0091 'International Tables Vol C Tables 4.2.6.8 and 6.1.1.4'
H H 0.0000 0.0000 'International Tables Vol C Tables 4.2.6.8 and 6.1.1.4'
N N 0.0311 0.0180 'International Tables Vol C Tables 4.2.6.8 and 6.1.1.4'
O O 0.0492 0.0322 'International Tables Vol C Tables 4.2.6.8 and 6.1.1.4'
I I -0.3257 6.8362 'International Tables Vol C Tables 4.2.6.8 and 6.1.1.4'
Hg Hg -4.2923 7.6849 'International Tables Vol C Tables 4.2.6.8 and 6.1.1.4'

loop_
_geom_angle_atom_site_label_1
_geom_angle_atom_site_label_2
_geom_angle_atom_site_label_3
_geom_angle
_geom_angle_site_symmetry_1
_geom_angle_site_symmetry_3
N1 Hg1 N2 89.7(2) . .
N1 Hg1 I2 110.84(14) . .
N2 Hg1 I2 102.78(16) . .
N1 Hg1 I1 98.66(16) . .
N2 Hg1 I1 106.08(16) . .
I2 Hg1 I1 138.433(17) . .
C3 C4 C5 120.0(7) . .
C3 C4 H4 121(6) . .
C5 C4 H4 119(6) . .
O2 C7 C12 126.7(6) . .
O2 C7 C8 114.8(5) . .
C12 C7 C8 118.5(7) . .
C7 O2 C16 119.6(5) . .
O2 C16 C15 105.9(6) . .
O2 C16 H16A 110.6 . .
C15 C16 H16A 110.6 . .
O2 C16 H16B 110.6 . .
C15 C16 H16B 110.6 . .
H16A C16 H16B 108.7 . .
C9 C10 C11 119.9(8) . .
C9 C10 H10 118(5) . .
C11 C10 H10 122(5) . .
C2 N1 Hg1 115.0(4) . .
C2 N1 H21A 111(4) . .
Hg1 N1 H21A 111(5) . .
C2 N1 H21B 112(6) . .
Hg1 N1 H21B 104(6) . .
H21A N1 H21B 104(7) . .
C9 C8 C7 120.2(6) . .
C9 C8 N2 122.2(6) . .
C7 C8 N2 117.4(6) . .
C5 C6 C1 119.8(7) . .
C5 C6 H6 120.1 . .
C1 C6 H6 120.1 . .
C13 C14 C15 112.8(7) . 3_656
C13 C14 H14A 113(4) . .
C15 C14 H14A 104(4) 3_656 .
C13 C14 H14B 104(5) . .
C15 C14 H14B 116(5) 3_656 .
H14A C14 H14B 106(6) . .
O1 C13 C14 106.0(6) . .
O1 C13 H13A 109(3) . .
C14 C13 H13A 118(4) . .
O1 C13 H13B 108(3) . .
C14 C13 H13B 109(4) . .
H13A C13 H13B 107(5) . .
O1 C1 C6 126.3(6) . .
O1 C1 C2 113.8(6) . .
C6 C1 C2 120.0(6) . .
C4 C3 C2 120.7(7) . .
C4 C3 H3 124(5) . .
C2 C3 H3 115(4) . .
C3 C2 C1 119.3(6) . .
C3 C2 N1 122.9(6) . .
C1 C2 N1 117.6(5) . .
C6 C5 C4 120.1(8) . .
C6 C5 H5 123(5) . .
C4 C5 H5 117(5) . .
C11 C12 C7 120.3(7) . .
C11 C12 H12 120(5) . .
C7 C12 H12 119(5) . .
C8 C9 C10 120.6(7) . .
C8 C9 H9 119.7 . .
C10 C9 H9 119.7 . .
C1 O1 C13 118.3(5) . .
C8 N2 Hg1 115.1(4) . .
C8 N2 H22B 112(4) . .
Hg1 N2 H22B 110(4) . .
C8 N2 H22A 112(6) . .
Hg1 N2 H22A 103(6) . .
H22B N2 H22A 104(8) . .
C16 C15 C14 114.5(6) . 3_656
C16 C15 H15A 108.6 . .
C14 C15 H15A 108.6 3_656 .
C16 C15 H15B 108.6 . .
C14 C15 H15B 108.6 3_656 .
H15A C15 H15B 107.6 . .
C12 C11 C10 120.5(7) . .
C12 C11 H11 112(4) . .
C10 C11 H11 127(4) . .

loop_
_geom_bond_atom_site_label_1
_geom_bond_atom_site_label_2
_geom_bond_distance
_geom_bond_site_symmetry_2
Hg1 N1 2.439(6) .
Hg1 N2 2.525(6) .
Hg1 I2 2.6333(5) .
Hg1 I1 2.6721(5) .
C4 C3 1.368(11) .
C4 C5 1.391(11) .
C4 H4 0.93(9) .
C7 O2 1.354(8) .
C7 C12 1.403(10) .
C7 C8 1.408(8) .
O2 C16 1.438(8) .
C16 C15 1.480(11) .
C16 H16A 0.9700 .
C16 H16B 0.9700 .
C10 C9 1.379(10) .
C10 C11 1.386(11) .
C10 H10 1.01(9) .
N1 C2 1.411(8) .
N1 H21A 0.90(7) .
N1 H21B 0.79(8) .
C8 C9 1.374(9) .
C8 N2 1.424(8) .
C6 C5 1.379(11) .
C6 C1 1.383(9) .
C6 H6 0.9300 .
C14 C13 1.489(11) .
C14 C15 1.521(10) 3_656
C14 H14A 1.05(7) .
C14 H14B 0.99(8) .
C13 O1 1.450(8) .
C13 H13A 1.03(7) .
C13 H13B 1.08(7) .
C1 O1 1.350(8) .
C1 C2 1.402(8) .
C3 C2 1.381(9) .
C3 H3 0.90(7) .
C5 H5 0.92(7) .
C12 C11 1.373(11) .
C12 H12 0.92(8) .
C9 H9 0.9300 .
N2 H22B 0.84(6) .
N2 H22A 0.79(8) .
C15 C14 1.521(10) 3_656
C15 H15A 0.9700 .
C15 H15B 0.9700 .
C11 H11 0.95(7) .
